data_1518873
loop_
_publ_author_name
'Tursina, Anna'
'Khamitcaeva, Emma'
'Gribanov, Alexander'
'Gnida, Daniel'
'Kaczorowski, Dariusz'

_publ_section_title
;
 CePd2Al2, CePd3Al3, and CePd4Al4-A New Homologous Series Built of
 CaBe2Ge2- and CsCl-type Units.
;
_journal_issue 7
_journal_name_full 'Inorganic chemistry'
_journal_page_first 3439
_journal_page_last 3445
_journal_paper_doi 10.1021/ic503110c
_journal_volume 54
_journal_year 2015
_chemical_formula_sum 'Al2.96 Ce Pd3.04'
_chemical_formula_weight 543.44
_chemical_name_systematic
; 
 ? 
;
_space_group_IT_number 129
_symmetry_cell_setting tetragonal
_symmetry_space_group_name_Hall '-P 4a 2a'
_symmetry_space_group_name_H-M 'P 4/n m m :2'
_audit_creation_method SHELXL-97
_cell_angle_alpha 90.00
_cell_angle_beta 90.00
_cell_angle_gamma 90.00
_cell_formula_units_Z 2
_cell_length_a 4.3045(7)
_cell_length_b 4.3045(7)
_cell_length_c 13.4426(18)
_cell_measurement_reflns_used 130
_cell_measurement_temperature 298(2)
_cell_measurement_theta_max 54.94
_cell_measurement_theta_min 3.29
_cell_volume 249.07(7)
_computing_cell_refinement 'MRIA (Zlokazov & Chernyshev, 1992)'
_computing_data_collection '<i>DataCollector</i> (PANalytical, 2010)'
_computing_data_reduction <i>DataCollector</i>
_computing_molecular_graphics 'PLATON (Spek, 2009)'
_computing_publication_material 'MRIA, SHELXL97 (Sheldrick, 2008)'
_computing_structure_refinement MRIA
_computing_structure_solution 'simulated annealing (Zhukov et al., 2001)'
_diffrn_ambient_temperature 298(2)
_diffrn_detector_type Xcelerator
_diffrn_measurement_device 'EMPYREAN (PANanalytical)'
_diffrn_radiation_monochromator 'Curved Germanium (111)'
_diffrn_radiation_source 'line-focus sealed tube'
_diffrn_radiation_type CuK\a
_diffrn_radiation_wavelength 1.5418
_diffrn_source 'Fine focus X-ray tube'
_diffrn_source_target Cu
_exptl_absorpt_coefficient_mu 160.016
_exptl_crystal_density_diffrn 7.246
_exptl_crystal_density_method 'not measured'
_exptl_crystal_F_000 473
_pd_block_diffractogram_id 5
_pd_char_colour white
_pd_char_particle_morphology plate
_pd_instr_location
;
 A. N. Frumkin Institute of Physical Chemistry and Electrochemistry RAS,
 Leninsky prospect, 31,
 Moscow 119071, 
 Russian Federation
;
_pd_meas_2theta_range_inc 0.017
_pd_meas_2theta_range_max 109.987
_pd_meas_2theta_range_min 3.992
_pd_meas_number_of_points 6236
_pd_meas_scan_method cont
_pd_prep_pressure 101
_pd_proc_2theta_range_inc 0.017
_pd_proc_2theta_range_max 109.987
_pd_proc_2theta_range_min 3.992
_pd_proc_info_excluded_regions none
_pd_proc_ls_background_function 'Chebyshev polynomial up to the 5th order'
_pd_proc_ls_profile_function 'split-type pseudo-Voigt (Toraya, 1986)'
_pd_proc_ls_prof_R_factor 0.0297
_pd_proc_ls_prof_wR_expected 0.0276
_pd_proc_ls_prof_wR_factor 0.0393
_pd_proc_wavelength 1.5418
_pd_spec_mounting
; 
thin layer on the non-diffracting silicon plate
;
_pd_spec_mount_mode reflection
_pd_spec_shape flat_sheet
_pd_spec_size_axial 15
_pd_spec_size_equat 1
_pd_spec_size_thick 1
_refine_diff_density_max 0.84
_refine_diff_density_min -0.65
_refine_diff_density_rms 0.47
_refine_ls_extinction_method none
_refine_ls_goodness_of_fit_all 1.398
_refine_ls_hydrogen_treatment noref
_refine_ls_matrix_type fullcycle
_refine_ls_number_constraints 0
_refine_ls_number_parameters 44
_refine_ls_number_restraints 0
_refine_ls_R_I_factor 0.0829
_refine_ls_shift/su_max .003
_refine_ls_shift/su_mean .001
_refine_ls_structure_factor_coef Inet
_refine_ls_weighting_scheme sigma
_cod_data_source_file ic503110c_si_001.cif
_cod_data_source_block CePd3Al3
_cod_depositor_comments 'Adding full bibliography for 1518872--1518874.cif.'
_cod_original_sg_symbol_H-M P4/nmm
_cod_database_code 1518873

loop_
_symmetry_equiv_pos_as_xyz
'x, y, z'
'x+1/2, -y, -z'
'-x+1/2, -y+1/2, z'
'-x, y+1/2, -z'
'y+1/2, x+1/2, -z'
'y, -x+1/2, z'
'-y+1/2, x, z'
'-y, -x, -z'
'-x, -y, -z'
'-x-1/2, y, z'
'x-1/2, y-1/2, -z'
'x, -y-1/2, z'
'-y-1/2, -x-1/2, z'
'-y, x-1/2, -z'
'y-1/2, -x, -z'
'y, x, z'

loop_
_atom_site_label
_atom_site_type_symbol
_atom_site_fract_x
_atom_site_fract_y
_atom_site_fract_z
_atom_site_U_iso_or_equiv
_atom_site_adp_type
_atom_site_occupancy
_atom_site_symmetry_multiplicity
_atom_site_calc_flag
_atom_site_refinement_flags
Ce Ce 0.2500 0.2500 0.69366(19) 0.0104(9) Uiso 1 8 d S
Pd1 Pd 0.2500 0.2500 0.4014(3) 0.0174(13) Uiso 1 8 d S
Pd3 Pd 0.7500 0.2500 0.10983(18) 0.0070(8) Uiso 1 4 d S
Al1 Al 0.2500 0.2500 0.2147(12) 0.020(5) Uiso 1 8 d S
Al2 Al 0.7500 0.2500 0.5000 0.019(5) Uiso 1 8 d S
Al5 Al 0.2500 0.2500 -0.0006(12) 0.012(5) Uiso 0.96 8 d SP
Pd5 Pd 0.2500 0.2500 -0.0006(12) 0.012(5) Uiso 0.04 8 d SP

loop_
_atom_type_symbol
_atom_type_description
_atom_type_scat_dispersion_real
_atom_type_scat_dispersion_imag
_atom_type_scat_source
Al Al 0.2130 0.2455 'International Tables Vol C Tables 4.2.6.8 and 6.1.1.4'
Ce Ce -1.8482 9.6596 'International Tables Vol C Tables 4.2.6.8 and 6.1.1.4'
Pd Pd 0.1215 3.9337 'International Tables Vol C Tables 4.2.6.8 and 6.1.1.4'

loop_
_geom_angle_atom_site_label_1
_geom_angle_atom_site_label_2
_geom_angle_atom_site_label_3
_geom_angle
_geom_angle_site_symmetry_1
_geom_angle_site_symmetry_3
Al1 Ce Al1 135.9(5) 9_666 9_556
Al1 Ce Al1 81.88(17) 9_666 9_566
Al1 Ce Al1 81.88(17) 9_556 9_566
Al1 Ce Al1 81.88(17) 9_666 9_656
Al1 Ce Al1 81.88(17) 9_556 9_656
Al1 Ce Al1 135.9(5) 9_566 9_656
Al1 Ce Pd1 179.3(2) 9_666 9_556
Al1 Ce Pd1 44.8(2) 9_556 9_556
Al1 Ce Pd1 98.36(9) 9_566 9_556
Al1 Ce Pd1 98.36(9) 9_656 9_556
Al1 Ce Pd1 44.8(2) 9_666 9_666
Al1 Ce Pd1 179.3(2) 9_556 9_666
Al1 Ce Pd1 98.36(9) 9_566 9_666
Al1 Ce Pd1 98.36(9) 9_656 9_666
Pd1 Ce Pd1 134.47(13) 9_556 9_666
Al1 Ce Pd1 98.36(9) 9_666 9_656
Al1 Ce Pd1 98.36(9) 9_556 9_656
Al1 Ce Pd1 179.3(2) 9_566 9_656
Al1 Ce Pd1 44.8(2) 9_656 9_656
Pd1 Ce Pd1 81.39(5) 9_556 9_656
Pd1 Ce Pd1 81.39(5) 9_666 9_656
Al1 Ce Pd1 98.36(9) 9_666 9_566
Al1 Ce Pd1 98.36(9) 9_556 9_566
Al1 Ce Pd1 44.8(2) 9_566 9_566
Al1 Ce Pd1 179.3(2) 9_656 9_566
Pd1 Ce Pd1 81.39(5) 9_556 9_566
Pd1 Ce Pd1 81.39(5) 9_666 9_566
Pd1 Ce Pd1 134.47(13) 9_656 9_566
Al1 Ce Al2 134.99(18) 9_666 9_656
Al1 Ce Al2 82.7(2) 9_556 9_656
Al1 Ce Al2 134.99(18) 9_566 9_656
Al1 Ce Al2 82.7(2) 9_656 9_656
Pd1 Ce Al2 44.47(4) 9_556 9_656
Pd1 Ce Al2 96.72(7) 9_666 9_656
Pd1 Ce Al2 44.47(4) 9_656 9_656
Pd1 Ce Al2 96.72(7) 9_566 9_656
Al1 Ce Al2 134.99(18) 9_666 1_455
Al1 Ce Al2 82.7(2) 9_556 1_455
Al1 Ce Al2 82.7(2) 9_566 1_455
Al1 Ce Al2 134.99(18) 9_656 1_455
Pd1 Ce Al2 44.47(4) 9_556 1_455
Pd1 Ce Al2 96.72(7) 9_666 1_455
Pd1 Ce Al2 96.72(7) 9_656 1_455
Pd1 Ce Al2 44.47(4) 9_566 1_455
Al2 Ce Al2 53.54(3) 9_656 1_455
Al1 Ce Al2 82.7(2) 9_666 9_666
Al1 Ce Al2 134.99(18) 9_556 9_666
Al1 Ce Al2 82.7(2) 9_566 9_666
Al1 Ce Al2 134.99(18) 9_656 9_666
Pd1 Ce Al2 96.72(7) 9_556 9_666
Pd1 Ce Al2 44.47(4) 9_666 9_666
Pd1 Ce Al2 96.72(7) 9_656 9_666
Pd1 Ce Al2 44.47(4) 9_566 9_666
Al2 Ce Al2 79.13(5) 9_656 9_666
Al2 Ce Al2 53.54(3) 1_455 9_666
Al1 Ce Al2 82.7(2) 9_666 .
Al1 Ce Al2 134.99(18) 9_556 .
Al1 Ce Al2 134.99(18) 9_566 .
Al1 Ce Al2 82.7(2) 9_656 .
Pd1 Ce Al2 96.72(7) 9_556 .
Pd1 Ce Al2 44.47(4) 9_666 .
Pd1 Ce Al2 44.47(4) 9_656 .
Pd1 Ce Al2 96.72(7) 9_566 .
Al2 Ce Al2 53.54(3) 9_656 .
Al2 Ce Al2 79.13(5) 1_455 .
Al2 Ce Al2 53.54(3) 9_666 .
Al1 Pd1 Al2 121.67(6) . 9_666
Al1 Pd1 Al2 121.67(6) . .
Al2 Pd1 Al2 74.00(6) 9_666 .
Al1 Pd1 Al2 121.67(6) . 9_656
Al2 Pd1 Al2 116.66(13) 9_666 9_656
Al2 Pd1 Al2 74.00(6) . 9_656
Al1 Pd1 Al2 121.67(6) . 1_455
Al2 Pd1 Al2 74.00(6) 9_666 1_455
Al2 Pd1 Al2 116.66(13) . 1_455
Al2 Pd1 Al2 74.00(6) 9_656 1_455
Al1 Pd1 Ce 67.23(6) . 9_556
Al2 Pd1 Ce 139.30(3) 9_666 9_556
Al2 Pd1 Ce 139.30(3) . 9_556
Al2 Pd1 Ce 69.40(3) 9_656 9_556
Al2 Pd1 Ce 69.40(3) 1_455 9_556
Al1 Pd1 Ce 67.23(6) . 9_666
Al2 Pd1 Ce 69.40(3) 9_666 9_666
Al2 Pd1 Ce 69.40(3) . 9_666
Al2 Pd1 Ce 139.30(3) 9_656 9_666
Al2 Pd1 Ce 139.30(3) 1_455 9_666
Ce Pd1 Ce 134.47(13) 9_556 9_666
Al1 Pd1 Ce 67.23(6) . 9_566
Al2 Pd1 Ce 69.40(3) 9_666 9_566
Al2 Pd1 Ce 139.30(3) . 9_566
Al2 Pd1 Ce 139.30(3) 9_656 9_566
Al2 Pd1 Ce 69.40(3) 1_455 9_566
Ce Pd1 Ce 81.39(5) 9_556 9_566
Ce Pd1 Ce 81.39(5) 9_666 9_566
Al1 Pd1 Ce 67.23(6) . 9_656
Al2 Pd1 Ce 139.30(3) 9_666 9_656
Al2 Pd1 Ce 69.40(3) . 9_656
Al2 Pd1 Ce 69.40(3) 9_656 9_656
Al2 Pd1 Ce 139.30(3) 1_455 9_656
Ce Pd1 Ce 81.39(5) 9_556 9_656
Ce Pd1 Ce 81.39(5) 9_666 9_656
Ce Pd1 Ce 134.47(13) 9_566 9_656
Al1 Pd3 Al1 113.7(5) 1_655 .
Al1 Pd3 Al5 178.7(3) 1_655 .
Al1 Pd3 Al5 67.6(3) . .
Al1 Pd3 Pd5 178.7(3) 1_655 .
Al1 Pd3 Pd5 67.6(3) . .
Al5 Pd3 Pd5 0.0 . .
Al1 Pd3 Pd5 108.02(13) 1_655 9_655
Al1 Pd3 Pd5 108.02(13) . 9_655
Al5 Pd3 Pd5 71.34(4) . 9_655
Pd5 Pd3 Pd5 71.34(4) . 9_655
Al1 Pd3 Al5 108.02(13) 1_655 9_655
Al1 Pd3 Al5 108.02(13) . 9_655
Al5 Pd3 Al5 71.34(4) . 9_655
Pd5 Pd3 Al5 71.34(4) . 9_655
Pd5 Pd3 Al5 0.0 9_655 9_655
Al1 Pd3 Pd5 108.02(13) 1_655 9_665
Al1 Pd3 Pd5 108.02(13) . 9_665
Al5 Pd3 Pd5 71.34(4) . 9_665
Pd5 Pd3 Pd5 71.34(4) . 9_665
Pd5 Pd3 Pd5 111.10(8) 9_655 9_665
Al5 Pd3 Pd5 111.10(8) 9_655 9_665
Al1 Pd3 Pd5 67.6(3) 1_655 1_655
Al1 Pd3 Pd5 178.7(3) . 1_655
Al5 Pd3 Pd5 111.10(8) . 1_655
Pd5 Pd3 Pd5 111.10(8) . 1_655
Pd5 Pd3 Pd5 71.34(4) 9_655 1_655
Al5 Pd3 Pd5 71.34(4) 9_655 1_655
Pd5 Pd3 Pd5 71.34(4) 9_665 1_655
Al1 Pd3 Al5 108.02(13) 1_655 9_665
Al1 Pd3 Al5 108.02(13) . 9_665
Al5 Pd3 Al5 71.34(4) . 9_665
Pd5 Pd3 Al5 71.34(4) . 9_665
Pd5 Pd3 Al5 111.10(8) 9_655 9_665
Al5 Pd3 Al5 111.10(8) 9_655 9_665
Pd5 Pd3 Al5 0.0 9_665 9_665
Pd5 Pd3 Al5 71.34(4) 1_655 9_665
Al1 Pd3 Al5 67.6(3) 1_655 1_655
Al1 Pd3 Al5 178.7(3) . 1_655
Al5 Pd3 Al5 111.10(8) . 1_655
Pd5 Pd3 Al5 111.10(8) . 1_655
Pd5 Pd3 Al5 71.34(4) 9_655 1_655
Al5 Pd3 Al5 71.34(4) 9_655 1_655
Pd5 Pd3 Al5 71.34(4) 9_665 1_655
Pd5 Pd3 Al5 0.0 1_655 1_655
Al5 Pd3 Al5 71.34(4) 9_665 1_655
Al1 Pd3 Pd3 123.2(3) 1_655 5_545
Al1 Pd3 Pd3 123.2(3) . 5_545
Al5 Pd3 Pd3 55.55(4) . 5_545
Pd5 Pd3 Pd3 55.55(4) . 5_545
Pd5 Pd3 Pd3 55.55(4) 9_655 5_545
Al5 Pd3 Pd3 55.55(4) 9_655 5_545
Pd5 Pd3 Pd3 55.55(4) 9_665 5_545
Pd5 Pd3 Pd3 55.55(4) 1_655 5_545
Al5 Pd3 Pd3 55.55(4) 9_665 5_545
Al5 Pd3 Pd3 55.55(4) 1_655 5_545
Al1 Pd3 Pd3 126.30(13) 1_655 13_665
Al1 Pd3 Pd3 53.70(13) . 13_665
Al5 Pd3 Pd3 54.33(2) . 13_665
Pd5 Pd3 Pd3 54.33(2) . 13_665
Pd5 Pd3 Pd3 54.33(2) 9_655 13_665
Al5 Pd3 Pd3 54.33(2) 9_655 13_665
Pd5 Pd3 Pd3 125.67(2) 9_665 13_665
Pd5 Pd3 Pd3 125.67(2) 1_655 13_665
Al5 Pd3 Pd3 125.67(2) 9_665 13_665
Al5 Pd3 Pd3 125.67(2) 1_655 13_665
Pd3 Pd3 Pd3 90.0 5_545 13_665
Pd3 Al5 Pd3 71.34(4) 5_445 9_655
Pd3 Al5 Pd3 180.00(8) 5_445 .
Pd3 Al5 Pd3 108.66(4) 9_655 .
Pd3 Al5 Pd3 108.66(4) 5_445 13_675
Pd3 Al5 Pd3 180.00(8) 9_655 13_675
Pd3 Al5 Pd3 71.34(4) . 13_675
Pd3 Al5 Pd3 111.10(8) 5_445 5_545
Pd3 Al5 Pd3 71.34(4) 9_655 5_545
Pd3 Al5 Pd3 68.90(8) . 5_545
Pd3 Al5 Pd3 108.66(4) 13_675 5_545
Pd3 Al5 Pd3 71.34(4) 5_445 9_665
Pd3 Al5 Pd3 111.10(8) 9_655 9_665
Pd3 Al5 Pd3 108.66(4) . 9_665
Pd3 Al5 Pd3 68.90(8) 13_675 9_665
Pd3 Al5 Pd3 71.34(4) 5_545 9_665
Pd3 Al5 Pd3 108.66(4) 5_445 13_665
Pd3 Al5 Pd3 68.90(8) 9_655 13_665
Pd3 Al5 Pd3 71.34(4) . 13_665
Pd3 Al5 Pd3 111.10(8) 13_675 13_665
Pd3 Al5 Pd3 108.66(4) 5_545 13_665
Pd3 Al5 Pd3 180.00(8) 9_665 13_665
Pd3 Al5 Pd3 68.90(8) 5_445 1_455
Pd3 Al5 Pd3 108.66(4) 9_655 1_455
Pd3 Al5 Pd3 111.10(8) . 1_455
Pd3 Al5 Pd3 71.34(4) 13_675 1_455
Pd3 Al5 Pd3 180.0 5_545 1_455
Pd3 Al5 Pd3 108.66(4) 9_665 1_455
Pd3 Al5 Pd3 71.34(4) 13_665 1_455
Pd3 Al5 Al1 124.45(4) 5_445 .
Pd3 Al5 Al1 124.45(4) 9_655 .
Pd3 Al5 Al1 55.55(4) . .
Pd3 Al5 Al1 55.55(4) 13_675 .
Pd3 Al5 Al1 124.45(4) 5_545 .
Pd3 Al5 Al1 124.45(4) 9_665 .
Pd3 Al5 Al1 55.55(4) 13_665 .
Pd3 Al5 Al1 55.55(4) 1_455 .
Pd3 Al5 Pd5 125.67(2) 5_445 9_665
Pd3 Al5 Pd5 125.67(2) 9_655 9_665
Pd3 Al5 Pd5 54.33(2) . 9_665
Pd3 Al5 Pd5 54.33(2) 13_675 9_665
Pd3 Al5 Pd5 54.33(2) 5_545 9_665
Pd3 Al5 Pd5 54.33(2) 9_665 9_665
Pd3 Al5 Pd5 125.67(2) 13_665 9_665
Pd3 Al5 Pd5 125.67(2) 1_455 9_665
Al1 Al5 Pd5 90.0 . 9_665
Pd3 Al5 Pd5 54.33(2) 5_445 9
Pd3 Al5 Pd5 54.33(2) 9_655 9
Pd3 Al5 Pd5 125.67(2) . 9
Pd3 Al5 Pd5 125.67(2) 13_675 9
Pd3 Al5 Pd5 125.67(2) 5_545 9
Pd3 Al5 Pd5 125.67(2) 9_665 9
Pd3 Al5 Pd5 54.33(2) 13_665 9
Pd3 Al5 Pd5 54.33(2) 1_455 9
Al1 Al5 Pd5 90.0 . 9
Pd5 Al5 Pd5 180.0 9_665 9
Pd3 Al5 Pd5 125.67(2) 5_445 9_655
Pd3 Al5 Pd5 54.33(2) 9_655 9_655
Pd3 Al5 Pd5 54.33(2) . 9_655
Pd3 Al5 Pd5 125.67(2) 13_675 9_655
Pd3 Al5 Pd5 54.33(2) 5_545 9_655
Pd3 Al5 Pd5 125.67(2) 9_665 9_655
Pd3 Al5 Pd5 54.33(2) 13_665 9_655
Pd3 Al5 Pd5 125.67(2) 1_455 9_655
Al1 Al5 Pd5 90.0 . 9_655
Pd5 Al5 Pd5 90.0 9_665 9_655
Pd5 Al5 Pd5 90.0 9 9_655
Pd3 Pd5 Pd3 71.34(4) 5_445 9_655
Pd3 Pd5 Pd3 180.00(8) 5_445 .
Pd3 Pd5 Pd3 108.66(4) 9_655 .
Pd3 Pd5 Pd3 108.66(4) 5_445 13_675
Pd3 Pd5 Pd3 180.00(8) 9_655 13_675
Pd3 Pd5 Pd3 71.34(4) . 13_675
Pd3 Pd5 Pd3 111.10(8) 5_445 5_545
Pd3 Pd5 Pd3 71.34(4) 9_655 5_545
Pd3 Pd5 Pd3 68.90(8) . 5_545
Pd3 Pd5 Pd3 108.66(4) 13_675 5_545
Pd3 Pd5 Pd3 71.34(4) 5_445 9_665
Pd3 Pd5 Pd3 111.10(8) 9_655 9_665
Pd3 Pd5 Pd3 108.66(4) . 9_665
Pd3 Pd5 Pd3 68.90(8) 13_675 9_665
Pd3 Pd5 Pd3 71.34(4) 5_545 9_665
Pd3 Pd5 Pd3 108.66(4) 5_445 13_665
Pd3 Pd5 Pd3 68.90(8) 9_655 13_665
Pd3 Pd5 Pd3 71.34(4) . 13_665
Pd3 Pd5 Pd3 111.10(8) 13_675 13_665
Pd3 Pd5 Pd3 108.66(4) 5_545 13_665
Pd3 Pd5 Pd3 180.00(8) 9_665 13_665
Pd3 Pd5 Pd3 68.90(8) 5_445 1_455
Pd3 Pd5 Pd3 108.66(4) 9_655 1_455
Pd3 Pd5 Pd3 111.10(8) . 1_455
Pd3 Pd5 Pd3 71.34(4) 13_675 1_455
Pd3 Pd5 Pd3 180.0 5_545 1_455
Pd3 Pd5 Pd3 108.66(4) 9_665 1_455
Pd3 Pd5 Pd3 71.34(4) 13_665 1_455
Pd3 Pd5 Al1 124.45(4) 5_445 .
Pd3 Pd5 Al1 124.45(4) 9_655 .
Pd3 Pd5 Al1 55.55(4) . .
Pd3 Pd5 Al1 55.55(4) 13_675 .
Pd3 Pd5 Al1 124.45(4) 5_545 .
Pd3 Pd5 Al1 124.45(4) 9_665 .
Pd3 Pd5 Al1 55.55(4) 13_665 .
Pd3 Pd5 Al1 55.55(4) 1_455 .
Pd3 Pd5 Pd5 125.67(2) 5_445 9_665
Pd3 Pd5 Pd5 125.67(2) 9_655 9_665
Pd3 Pd5 Pd5 54.33(2) . 9_665
Pd3 Pd5 Pd5 54.33(2) 13_675 9_665
Pd3 Pd5 Pd5 54.33(2) 5_545 9_665
Pd3 Pd5 Pd5 54.33(2) 9_665 9_665
Pd3 Pd5 Pd5 125.67(2) 13_665 9_665
Pd3 Pd5 Pd5 125.67(2) 1_455 9_665
Al1 Pd5 Pd5 90.0 . 9_665
Pd3 Pd5 Al5 54.33(2) 5_445 9
Pd3 Pd5 Al5 54.33(2) 9_655 9
Pd3 Pd5 Al5 125.67(2) . 9
Pd3 Pd5 Al5 125.67(2) 13_675 9
Pd3 Pd5 Al5 125.67(2) 5_545 9
Pd3 Pd5 Al5 125.67(2) 9_665 9
Pd3 Pd5 Al5 54.33(2) 13_665 9
Pd3 Pd5 Al5 54.33(2) 1_455 9
Al1 Pd5 Al5 90.0 . 9
Pd5 Pd5 Al5 180.0 9_665 9
Pd3 Pd5 Pd5 54.33(2) 5_445 9
Pd3 Pd5 Pd5 54.33(2) 9_655 9
Pd3 Pd5 Pd5 125.67(2) . 9
Pd3 Pd5 Pd5 125.67(2) 13_675 9
Pd3 Pd5 Pd5 125.67(2) 5_545 9
Pd3 Pd5 Pd5 125.67(2) 9_665 9
Pd3 Pd5 Pd5 54.33(2) 13_665 9
Pd3 Pd5 Pd5 54.33(2) 1_455 9
Al1 Pd5 Pd5 90.0 . 9
Pd5 Pd5 Pd5 180.0 9_665 9
Al5 Pd5 Pd5 0.0 9 9
Pd1 Al1 Pd3 123.2(3) . 13_665
Pd1 Al1 Pd3 123.2(3) . 1_455
Pd3 Al1 Pd3 72.6(3) 13_665 1_455
Pd1 Al1 Pd3 123.2(3) . 13_675
Pd3 Al1 Pd3 113.7(5) 13_665 13_675
Pd3 Al1 Pd3 72.6(3) 1_455 13_675
Pd1 Al1 Pd3 123.2(3) . .
Pd3 Al1 Pd3 72.6(3) 13_665 .
Pd3 Al1 Pd3 113.7(5) 1_455 .
Pd3 Al1 Pd3 72.6(3) 13_675 .
Pd1 Al1 Pd5 180.0 . .
Pd3 Al1 Pd5 56.8(3) 13_665 .
Pd3 Al1 Pd5 56.8(3) 1_455 .
Pd3 Al1 Pd5 56.8(3) 13_675 .
Pd3 Al1 Pd5 56.8(3) . .
Pd1 Al1 Al5 180.0 . .
Pd3 Al1 Al5 56.8(3) 13_665 .
Pd3 Al1 Al5 56.8(3) 1_455 .
Pd3 Al1 Al5 56.8(3) 13_675 .
Pd3 Al1 Al5 56.8(3) . .
Pd5 Al1 Al5 0.0 . .
Pd1 Al1 Ce 67.9(2) . 9_666
Pd3 Al1 Ce 138.95(12) 13_665 9_666
Pd3 Al1 Ce 138.95(12) 1_455 9_666
Pd3 Al1 Ce 69.93(4) 13_675 9_666
Pd3 Al1 Ce 69.93(4) . 9_666
Pd5 Al1 Ce 112.1(2) . 9_666
Al5 Al1 Ce 112.1(2) . 9_666
Pd1 Al1 Ce 67.9(2) . 9_556
Pd3 Al1 Ce 69.93(4) 13_665 9_556
Pd3 Al1 Ce 69.93(4) 1_455 9_556
Pd3 Al1 Ce 138.95(12) 13_675 9_556
Pd3 Al1 Ce 138.95(12) . 9_556
Pd5 Al1 Ce 112.1(2) . 9_556
Al5 Al1 Ce 112.1(2) . 9_556
Ce Al1 Ce 135.9(5) 9_666 9_556
Pd1 Al1 Ce 67.9(2) . 9_656
Pd3 Al1 Ce 69.93(4) 13_665 9_656
Pd3 Al1 Ce 138.95(12) 1_455 9_656
Pd3 Al1 Ce 138.95(12) 13_675 9_656
Pd3 Al1 Ce 69.93(4) . 9_656
Pd5 Al1 Ce 112.1(2) . 9_656
Al5 Al1 Ce 112.1(2) . 9_656
Ce Al1 Ce 81.88(16) 9_666 9_656
Ce Al1 Ce 81.88(16) 9_556 9_656
Pd1 Al1 Ce 67.9(2) . 9_566
Pd3 Al1 Ce 138.95(12) 13_665 9_566
Pd3 Al1 Ce 69.93(4) 1_455 9_566
Pd3 Al1 Ce 69.93(4) 13_675 9_566
Pd3 Al1 Ce 138.95(12) . 9_566
Pd5 Al1 Ce 112.1(2) . 9_566
Al5 Al1 Ce 112.1(2) . 9_566
Ce Al1 Ce 81.88(16) 9_666 9_566
Ce Al1 Ce 81.88(16) 9_556 9_566
Ce Al1 Ce 135.9(5) 9_656 9_566
Pd1 Al2 Pd1 106.00(6) 9_666 .
Pd1 Al2 Pd1 116.66(13) 9_666 9_656
Pd1 Al2 Pd1 106.00(6) . 9_656
Pd1 Al2 Pd1 106.00(6) 9_666 1_655
Pd1 Al2 Pd1 116.66(13) . 1_655
Pd1 Al2 Pd1 106.00(6) 9_656 1_655
Pd1 Al2 Ce 66.13(5) 9_666 1_655
Pd1 Al2 Ce 161.23(7) . 1_655
Pd1 Al2 Ce 66.13(5) 9_656 1_655
Pd1 Al2 Ce 82.10(7) 1_655 1_655
Pd1 Al2 Ce 161.23(7) 9_666 9_656
Pd1 Al2 Ce 66.13(5) . 9_656
Pd1 Al2 Ce 82.10(7) 9_656 9_656
Pd1 Al2 Ce 66.13(5) 1_655 9_656
Ce Al2 Ce 126.46(3) 1_655 9_656
Pd1 Al2 Ce 66.13(5) 9_666 .
Pd1 Al2 Ce 82.10(7) . .
Pd1 Al2 Ce 66.13(5) 9_656 .
Pd1 Al2 Ce 161.23(7) 1_655 .
Ce Al2 Ce 79.13(5) 1_655 .
Ce Al2 Ce 126.46(3) 9_656 .
Pd1 Al2 Ce 82.10(7) 9_666 9_666
Pd1 Al2 Ce 66.13(5) . 9_666
Pd1 Al2 Ce 161.23(7) 9_656 9_666
Pd1 Al2 Ce 66.13(5) 1_655 9_666
Ce Al2 Ce 126.46(3) 1_655 9_666
Ce Al2 Ce 79.13(5) 9_656 9_666
Ce Al2 Ce 126.46(3) . 9_666

loop_
_geom_bond_atom_site_label_1
_geom_bond_atom_site_label_2
_geom_bond_distance
_geom_bond_site_symmetry_2
Ce Al1 3.283(6) 9_666
Ce Al1 3.283(6) 9_556
Ce Al1 3.283(6) 9_566
Ce Al1 3.283(6) 9_656
Ce Pd1 3.3010(19) 9_556
Ce Pd1 3.3010(19) 9_666
Ce Pd1 3.3010(19) 9_656
Ce Pd1 3.3010(19) 9_566
Ce Al2 3.378(2) 9_656
Ce Al2 3.378(2) 1_455
Ce Al2 3.378(2) 9_666
Ce Al2 3.378(2) .
Pd1 Al1 2.509(16) .
Pd1 Al2 2.528(2) 9_666
Pd1 Al2 2.528(2) .
Pd1 Al2 2.528(2) 9_656
Pd1 Al2 2.528(2) 1_455
Pd1 Ce 3.3010(19) 9_556
Pd1 Ce 3.3010(19) 9_666
Pd1 Ce 3.3010(19) 9_566
Pd1 Ce 3.3010(19) 9_656
Pd3 Al1 2.573(9) 1_655
Pd3 Al1 2.573(9) .
Pd3 Pd5 2.605(9) 9_655
Pd3 Al5 2.605(9) 9_655
Pd3 Pd5 2.605(9) 9_665
Pd3 Al5 2.605(9) 9_665
Pd3 Pd5 2.615(9) .
Pd3 Al5 2.615(9) .
Pd3 Pd5 2.615(9) 1_655
Pd3 Al5 2.615(9) 1_655
Pd3 Pd3 2.953(5) 5_545
Pd3 Pd3 3.0437(5) 13_665
Al1 Pd3 2.573(9) 13_665
Al1 Pd3 2.573(9) 1_455
Al1 Pd3 2.573(9) 13_675
Al1 Pd5 2.89(2) .
Al1 Al5 2.89(2) .
Al1 Ce 3.283(6) 9_666
Al1 Ce 3.283(6) 9_556
Al1 Ce 3.283(6) 9_566
Al1 Ce 3.283(6) 9_656
Al2 Pd1 2.528(2) 9_666
Al2 Pd1 2.528(2) 9_656
Al2 Pd1 2.528(2) 1_655
Al2 Ce 3.378(2) 1_655
Al2 Ce 3.378(2) 9_656
Al2 Ce 3.378(2) 9_666
Al5 Pd3 2.605(9) 5_445
Al5 Pd3 2.605(9) 9_655
Al5 Pd3 2.605(9) 5_545
Al5 Pd3 2.605(9) 9_665
Al5 Pd3 2.615(9) 13_675
Al5 Pd3 2.615(9) 13_665
Al5 Pd3 2.615(9) 1_455
Pd5 Pd3 2.605(9) 5_445
Pd5 Pd3 2.605(9) 9_655
Pd5 Pd3 2.605(9) 5_545
Pd5 Pd3 2.605(9) 9_665
Pd5 Pd3 2.615(9) 13_675
Pd5 Pd3 2.615(9) 13_665
Pd5 Pd3 2.615(9) 1_455
